data_4134076
loop_
_publ_author_name
'Wang, Jin'
'Hong, Benke'
'Hu, Dachao'
'Kadonaga, Yuichiro'
'Tang, Ruyao'
'Lei, Xiaoguang'

_publ_section_title
;
 Protecting-Group-Free Syntheses of <i>ent</i>-Kaurane Diterpenoids:
 [3+2+1] Cycloaddition/Cycloalkenylation Approach.
;
_journal_name_full 'Journal of the American Chemical Society'
_journal_paper_doi 10.1021/jacs.9b13722
_journal_year 2020
_chemical_absolute_configuration ad
_chemical_formula_sum 'C20 H28 O2'
_chemical_formula_weight 300.42
_space_group_crystal_system orthorhombic
_space_group_IT_number 29
_space_group_name_Hall 'P 2c -2ac'
_space_group_name_H-M_alt 'P c a 21'
_atom_sites_solution_hydrogens geom
_atom_sites_solution_primary dual
_audit_creation_method SHELXL-2014/7
_cell_angle_alpha 90
_cell_angle_beta 90
_cell_angle_gamma 90
_cell_formula_units_Z 4
_cell_length_a 12.2894(2)
_cell_length_b 8.57810(10)
_cell_length_c 16.1793(2)
_cell_measurement_reflns_used 12064
_cell_measurement_temperature 180.00(12)
_cell_measurement_theta_max 72.9110
_cell_measurement_theta_min 3.6060
_cell_volume 1705.62(4)
_computing_structure_refinement 'SHELXL-2014/7 (Sheldrick, 2014)'
_diffrn_ambient_environment N~2~
_diffrn_ambient_temperature 180.00(12)
_diffrn_detector 'CCD plate'
_diffrn_detector_type HyPix
_diffrn_measured_fraction_theta_full 1.000
_diffrn_measured_fraction_theta_max 1.000
_diffrn_measurement_device 'four-circle diffractometer'
_diffrn_measurement_device_type 'XtaLAB Synergy R, DW system, HyPix'
_diffrn_radiation_monochromator mirror
_diffrn_radiation_probe x-ray
_diffrn_radiation_type 'Cu K\a'
_diffrn_radiation_wavelength 1.54184
_diffrn_reflns_av_R_equivalents 0.0395
_diffrn_reflns_av_unetI/netI 0.0298
_diffrn_reflns_Laue_measured_fraction_full 1.000
_diffrn_reflns_Laue_measured_fraction_max 1.000
_diffrn_reflns_limit_h_max 11
_diffrn_reflns_limit_h_min -14
_diffrn_reflns_limit_k_max 9
_diffrn_reflns_limit_k_min -10
_diffrn_reflns_limit_l_max 19
_diffrn_reflns_limit_l_min -19
_diffrn_reflns_number 14636
_diffrn_reflns_point_group_measured_fraction_full 0.959
_diffrn_reflns_point_group_measured_fraction_max 0.959
_diffrn_reflns_theta_full 66.578
_diffrn_reflns_theta_max 66.578
_diffrn_reflns_theta_min 5.156
_diffrn_source 'fine-focus sealed X-ray tube'
_diffrn_source_type 'Enhance Ultra (Cu) X-ray Source'
_exptl_absorpt_coefficient_mu 0.569
_exptl_absorpt_correction_T_max 1.00000
_exptl_absorpt_correction_T_min 0.68091
_exptl_absorpt_correction_type multi-scan
_exptl_absorpt_process_details
;
CrysAlisPro 1.171.39.29a (Rigaku Oxford Diffraction, 2015)
Empirical absorption correction using spherical harmonics,
 implemented in SCALE3 ABSPACK scaling algorithm.
;
_exptl_crystal_colour colorless
_exptl_crystal_density_diffrn 1.170
_exptl_crystal_description rod-like
_exptl_crystal_F_000 656
_exptl_crystal_size_max 0.34
_exptl_crystal_size_mid 0.08
_exptl_crystal_size_min 0.04
_refine_diff_density_max 0.151
_refine_diff_density_min -0.146
_refine_diff_density_rms 0.034
_refine_ls_abs_structure_details
;
 Flack x determined using 1244 quotients [(I+)-(I-)]/[(I+)+(I-)]
 (Parsons, Flack and Wagner, Acta Cryst. B69 (2013) 249-259).
;
_refine_ls_abs_structure_Flack 0.05(13)
_refine_ls_extinction_method none
_refine_ls_goodness_of_fit_ref 1.057
_refine_ls_hydrogen_treatment constr
_refine_ls_matrix_type full
_refine_ls_number_parameters 203
_refine_ls_number_reflns 2883
_refine_ls_number_restraints 1
_refine_ls_restrained_S_all 1.056
_refine_ls_R_factor_all 0.0328
_refine_ls_R_factor_gt 0.0321
_refine_ls_shift/su_max 0.000
_refine_ls_shift/su_mean 0.000
_refine_ls_structure_factor_coef Fsqd
_refine_ls_weighting_details 'w=1/[\s^2^(Fo^2^)+(0.0609P)^2^+0.0761P] where P=(Fo^2^+2Fc^2^)/3'
_refine_ls_weighting_scheme calc
_refine_ls_wR_factor_gt 0.0866
_refine_ls_wR_factor_ref 0.0873
_reflns_Friedel_coverage 0.843
_reflns_Friedel_fraction_full 0.914
_reflns_Friedel_fraction_max 0.914
_reflns_number_gt 2803
_reflns_number_total 2883
_reflns_threshold_expression 'I > 2\s(I)'
_cod_data_source_file ja9b13722_si_002.cif
_cod_data_source_block 3
_cod_database_code 4134076
_shelx_shelxl_version_number 2014/7
_shelx_space_group_comment
;
The symmetry employed for this shelxl refinement is uniquely defined
by the following loop, which should always be used as a source of
symmetry information in preference to the above space-group names.
They are only intended as comments.
;

loop_
_space_group_symop_operation_xyz
'x, y, z'
'-x, -y, z+1/2'
'x+1/2, -y, z'
'-x+1/2, y, z+1/2'

loop_
_atom_site_label
_atom_site_type_symbol
_atom_site_fract_x
_atom_site_fract_y
_atom_site_fract_z
_atom_site_U_iso_or_equiv
_atom_site_adp_type
_atom_site_occupancy
_atom_site_site_symmetry_order
_atom_site_calc_flag
_atom_site_refinement_flags_posn
_atom_site_refinement_flags_adp
O1 O 0.36851(14) -0.03429(18) 0.25813(10) 0.0411(4) Uani 1 1 d . .
O2 O 0.17669(11) 0.2237(2) 0.45874(10) 0.0416(4) Uani 1 1 d . .
C1 C 0.40970(17) 0.0484(2) 0.31150(13) 0.0321(4) Uani 1 1 d . .
C2 C 0.35998(15) 0.0636(2) 0.39376(12) 0.0290(4) Uani 1 1 d . .
H2 H 0.2969 0.0072 0.4046 0.035 Uiso 1 1 calc R U
C3 C 0.40042(14) 0.15416(19) 0.45411(12) 0.0247(4) Uani 1 1 d . .
C4 C 0.34067(13) 0.16718(19) 0.53773(11) 0.0248(4) Uani 1 1 d . .
C5 C 0.21935(14) 0.2089(2) 0.52527(12) 0.0277(4) Uani 1 1 d . .
C6 C 0.15685(15) 0.2414(3) 0.60378(14) 0.0351(4) Uani 1 1 d . .
H6A H 0.1571 0.1496 0.6388 0.042 Uiso 1 1 calc R U
H6B H 0.0819 0.2667 0.5906 0.042 Uiso 1 1 calc R U
C7 C 0.21023(17) 0.3784(2) 0.64941(13) 0.0365(5) Uani 1 1 d . .
H7A H 0.2045 0.4711 0.6153 0.044 Uiso 1 1 calc R U
H7B H 0.1704 0.3979 0.7001 0.044 Uiso 1 1 calc R U
C8 C 0.33037(16) 0.3510(2) 0.67061(12) 0.0319(4) Uani 1 1 d . .
C9 C 0.39033(14) 0.3034(2) 0.58972(12) 0.0269(4) Uani 1 1 d . .
H9 H 0.3842 0.3951 0.5539 0.032 Uiso 1 1 calc R U
C10 C 0.51367(15) 0.2814(3) 0.60223(13) 0.0364(5) Uani 1 1 d . .
H10A H 0.5458 0.3812 0.6164 0.044 Uiso 1 1 calc R U
H10B H 0.5254 0.2113 0.6484 0.044 Uiso 1 1 calc R U
C11 C 0.57187(15) 0.2160(2) 0.52597(13) 0.0336(4) Uani 1 1 d . .
H11A H 0.5850 0.1057 0.5345 0.040 Uiso 1 1 calc R U
H11B H 0.6421 0.2668 0.5208 0.040 Uiso 1 1 calc R U
C12 C 0.50916(14) 0.2371(2) 0.44465(12) 0.0283(4) Uani 1 1 d . .
C13 C 0.57578(16) 0.1595(2) 0.37518(13) 0.0351(4) Uani 1 1 d . .
H13A H 0.6399 0.2220 0.3641 0.042 Uiso 1 1 calc R U
H13B H 0.5999 0.0575 0.3935 0.042 Uiso 1 1 calc R U
C14 C 0.51059(18) 0.1417(2) 0.29599(13) 0.0377(5) Uani 1 1 d . .
H14A H 0.4909 0.2438 0.2751 0.045 Uiso 1 1 calc R U
H14B H 0.5547 0.0900 0.2545 0.045 Uiso 1 1 calc R U
C15 C 0.34825(16) 0.0048(2) 0.58013(13) 0.0309(4) Uani 1 1 d . .
H15A H 0.3265 -0.0747 0.5417 0.046 Uiso 1 1 calc R U
H15B H 0.3011 0.0025 0.6274 0.046 Uiso 1 1 calc R U
H15C H 0.4219 -0.0138 0.5974 0.046 Uiso 1 1 calc R U
C16 C 0.34101(17) 0.2363(3) 0.74278(14) 0.0383(5) Uani 1 1 d . .
H16A H 0.3135 0.2837 0.7923 0.057 Uiso 1 1 calc R U
H16B H 0.4162 0.2096 0.7504 0.057 Uiso 1 1 calc R U
H16C H 0.3000 0.1437 0.7309 0.057 Uiso 1 1 calc R U
C17 C 0.3769(2) 0.5081(3) 0.69999(16) 0.0458(5) Uani 1 1 d . .
H17A H 0.3769 0.5808 0.6549 0.069 Uiso 1 1 calc R U
H17B H 0.4500 0.4934 0.7193 0.069 Uiso 1 1 calc R U
H17C H 0.3328 0.5482 0.7441 0.069 Uiso 1 1 calc R U
C18 C 0.49603(15) 0.4094(2) 0.42406(13) 0.0303(4) Uani 1 1 d . .
H18 H 0.5563 0.4728 0.4330 0.036 Uiso 1 1 calc R U
C19 C 0.40793(16) 0.4777(2) 0.39489(14) 0.0334(4) Uani 1 1 d . .
H19 H 0.3470 0.4159 0.3856 0.040 Uiso 1 1 calc R U
C20 C 0.3994(2) 0.6483(3) 0.37570(18) 0.0474(6) Uani 1 1 d . .
H20A H 0.3799 0.6618 0.3187 0.071 Uiso 1 1 calc R U
H20B H 0.4682 0.6977 0.3860 0.071 Uiso 1 1 calc R U
H20C H 0.3446 0.6947 0.4101 0.071 Uiso 1 1 calc R U

loop_
_atom_site_aniso_label
_atom_site_aniso_U_11
_atom_site_aniso_U_22
_atom_site_aniso_U_33
_atom_site_aniso_U_23
_atom_site_aniso_U_13
_atom_site_aniso_U_12
O1 0.0584(9) 0.0325(7) 0.0324(7) -0.0047(6) -0.0022(7) 0.0066(7)
O2 0.0302(7) 0.0644(10) 0.0303(8) -0.0014(7) -0.0056(6) 0.0081(6)
C1 0.0421(11) 0.0241(8) 0.0302(10) 0.0013(8) -0.0008(8) 0.0091(7)
C2 0.0317(9) 0.0243(8) 0.0310(9) 0.0010(7) 0.0011(7) 0.0012(7)
C3 0.0263(8) 0.0192(8) 0.0285(9) 0.0039(7) -0.0001(7) 0.0038(6)
C4 0.0247(8) 0.0239(8) 0.0259(9) 0.0019(7) -0.0013(6) -0.0007(6)
C5 0.0248(8) 0.0284(8) 0.0300(9) 0.0010(7) -0.0023(7) -0.0020(6)
C6 0.0253(9) 0.0482(11) 0.0316(10) -0.0001(9) 0.0017(7) 0.0013(8)
C7 0.0361(10) 0.0403(11) 0.0329(10) -0.0040(9) 0.0036(8) 0.0066(8)
C8 0.0349(10) 0.0332(10) 0.0276(10) -0.0042(8) -0.0010(7) -0.0008(8)
C9 0.0279(9) 0.0269(8) 0.0259(9) 0.0009(7) -0.0026(7) -0.0034(6)
C10 0.0278(9) 0.0469(11) 0.0345(11) -0.0021(9) -0.0044(8) -0.0053(8)
C11 0.0245(8) 0.0368(10) 0.0396(11) 0.0055(8) -0.0018(8) 0.0003(7)
C12 0.0240(8) 0.0274(8) 0.0335(10) 0.0020(7) 0.0022(7) 0.0020(6)
C13 0.0298(9) 0.0350(10) 0.0405(11) 0.0041(8) 0.0084(8) 0.0060(7)
C14 0.0459(12) 0.0341(10) 0.0330(11) 0.0013(8) 0.0114(8) 0.0064(8)
C15 0.0356(10) 0.0260(9) 0.0310(9) 0.0053(7) -0.0006(7) -0.0010(7)
C16 0.0407(12) 0.0480(12) 0.0263(10) 0.0002(8) -0.0013(8) -0.0019(9)
C17 0.0551(13) 0.0401(12) 0.0421(12) -0.0129(9) 0.0010(10) -0.0063(10)
C18 0.0300(9) 0.0270(9) 0.0341(9) 0.0016(8) 0.0051(7) -0.0034(7)
C19 0.0348(10) 0.0286(9) 0.0369(11) 0.0053(8) 0.0025(8) 0.0003(7)
C20 0.0505(13) 0.0306(11) 0.0612(15) 0.0098(10) 0.0051(11) 0.0052(8)

loop_
_atom_type_symbol
_atom_type_description
_atom_type_scat_dispersion_real
_atom_type_scat_dispersion_imag
_atom_type_scat_source
C C 0.0181 0.0091 'International Tables Vol C Tables 4.2.6.8 and 6.1.1.4'
H H 0.0000 0.0000 'International Tables Vol C Tables 4.2.6.8 and 6.1.1.4'
O O 0.0492 0.0322 'International Tables Vol C Tables 4.2.6.8 and 6.1.1.4'

loop_
_geom_angle_atom_site_label_1
_geom_angle_atom_site_label_2
_geom_angle_atom_site_label_3
_geom_angle
O1 C1 C2 121.13(19)
O1 C1 C14 122.20(19)
C2 C1 C14 116.65(18)
C1 C2 H2 118.1
C3 C2 C1 123.75(17)
C3 C2 H2 118.1
C2 C3 C4 120.20(15)
C2 C3 C12 121.49(17)
C12 C3 C4 118.17(15)
C3 C4 C5 111.17(15)
C3 C4 C9 109.87(14)
C3 C4 C15 107.05(14)
C5 C4 C9 105.87(14)
C5 C4 C15 108.81(14)
C15 C4 C9 114.12(15)
O2 C5 C4 124.11(18)
O2 C5 C6 120.74(16)
C6 C5 C4 115.04(16)
C5 C6 H6A 109.8
C5 C6 H6B 109.8
C5 C6 C7 109.17(16)
H6A C6 H6B 108.3
C7 C6 H6A 109.8
C7 C6 H6B 109.8
C6 C7 H7A 108.8
C6 C7 H7B 108.8
H7A C7 H7B 107.7
C8 C7 C6 113.65(17)
C8 C7 H7A 108.8
C8 C7 H7B 108.8
C7 C8 C9 107.93(16)
C7 C8 C17 106.97(18)
C16 C8 C7 110.56(17)
C16 C8 C9 115.61(17)
C16 C8 C17 107.17(18)
C17 C8 C9 108.25(17)
C4 C9 H9 104.6
C8 C9 C4 117.60(15)
C8 C9 H9 104.6
C10 C9 C4 111.27(15)
C10 C9 C8 112.80(16)
C10 C9 H9 104.6
C9 C10 H10A 108.9
C9 C10 H10B 108.9
H10A C10 H10B 107.7
C11 C10 C9 113.47(16)
C11 C10 H10A 108.9
C11 C10 H10B 108.9
C10 C11 H11A 108.7
C10 C11 H11B 108.7
C10 C11 C12 114.37(15)
H11A C11 H11B 107.6
C12 C11 H11A 108.7
C12 C11 H11B 108.7
C3 C12 C11 107.44(15)
C3 C12 C13 109.76(16)
C3 C12 C18 112.48(14)
C11 C12 C13 107.92(15)
C18 C12 C11 110.77(16)
C18 C12 C13 108.39(16)
C12 C13 H13A 109.2
C12 C13 H13B 109.2
H13A C13 H13B 107.9
C14 C13 C12 112.24(16)
C14 C13 H13A 109.2
C14 C13 H13B 109.2
C1 C14 C13 110.44(17)
C1 C14 H14A 109.6
C1 C14 H14B 109.6
C13 C14 H14A 109.6
C13 C14 H14B 109.6
H14A C14 H14B 108.1
C4 C15 H15A 109.5
C4 C15 H15B 109.5
C4 C15 H15C 109.5
H15A C15 H15B 109.5
H15A C15 H15C 109.5
H15B C15 H15C 109.5
C8 C16 H16A 109.5
C8 C16 H16B 109.5
C8 C16 H16C 109.5
H16A C16 H16B 109.5
H16A C16 H16C 109.5
H16B C16 H16C 109.5
C8 C17 H17A 109.5
C8 C17 H17B 109.5
C8 C17 H17C 109.5
H17A C17 H17B 109.5
H17A C17 H17C 109.5
H17B C17 H17C 109.5
C12 C18 H18 116.7
C19 C18 C12 126.62(18)
C19 C18 H18 116.7
C18 C19 H19 117.8
C18 C19 C20 124.4(2)
C20 C19 H19 117.8
C19 C20 H20A 109.5
C19 C20 H20B 109.5
C19 C20 H20C 109.5
H20A C20 H20B 109.5
H20A C20 H20C 109.5
H20B C20 H20C 109.5

loop_
_geom_bond_atom_site_label_1
_geom_bond_atom_site_label_2
_geom_bond_distance
O1 C1 1.227(3)
O2 C5 1.204(3)
C1 C2 1.470(3)
C1 C14 1.497(3)
C2 H2 0.9300
C2 C3 1.343(3)
C3 C4 1.543(3)
C3 C12 1.522(2)
C4 C5 1.547(2)
C4 C9 1.564(2)
C4 C15 1.556(2)
C5 C6 1.510(3)
C6 H6A 0.9700
C6 H6B 0.9700
C6 C7 1.535(3)
C7 H7A 0.9700
C7 H7B 0.9700
C7 C8 1.534(3)
C8 C9 1.556(3)
C8 C16 1.532(3)
C8 C17 1.540(3)
C9 H9 0.9800
C9 C10 1.541(3)
C10 H10A 0.9700
C10 H10B 0.9700
C10 C11 1.532(3)
C11 H11A 0.9700
C11 H11B 0.9700
C11 C12 1.535(3)
C12 C13 1.542(3)
C12 C18 1.524(3)
C13 H13A 0.9700
C13 H13B 0.9700
C13 C14 1.519(3)
C14 H14A 0.9700
C14 H14B 0.9700
C15 H15A 0.9600
C15 H15B 0.9600
C15 H15C 0.9600
C16 H16A 0.9600
C16 H16B 0.9600
C16 H16C 0.9600
C17 H17A 0.9600
C17 H17B 0.9600
C17 H17C 0.9600
C18 H18 0.9300
C18 C19 1.319(3)
C19 H19 0.9300
C19 C20 1.500(3)
C20 H20A 0.9600
C20 H20B 0.9600
C20 H20C 0.9600

loop_
_geom_torsion_atom_site_label_1
_geom_torsion_atom_site_label_2
_geom_torsion_atom_site_label_3
_geom_torsion_atom_site_label_4
_geom_torsion
O1 C1 C2 C3 -178.91(19)
O1 C1 C14 C13 -149.55(19)
O2 C5 C6 C7 -116.9(2)
C1 C2 C3 C4 177.99(15)
C1 C2 C3 C12 -6.3(3)
C2 C1 C14 C13 32.0(2)
C2 C3 C4 C5 -51.7(2)
C2 C3 C4 C9 -168.57(15)
C2 C3 C4 C15 67.0(2)
C2 C3 C12 C11 -135.88(18)
C2 C3 C12 C13 -18.8(2)
C2 C3 C12 C18 102.0(2)
C3 C4 C5 O2 2.4(2)
C3 C4 C5 C6 -173.66(15)
C3 C4 C9 C8 171.33(15)
C3 C4 C9 C10 -56.39(19)
C3 C12 C13 C14 50.6(2)
C3 C12 C18 C19 -18.0(3)
C4 C3 C12 C11 39.9(2)
C4 C3 C12 C13 156.97(15)
C4 C3 C12 C18 -82.3(2)
C4 C5 C6 C7 59.3(2)
C4 C9 C10 C11 38.5(2)
C5 C4 C9 C8 51.2(2)
C5 C4 C9 C10 -176.52(16)
C5 C6 C7 C8 -57.8(2)
C6 C7 C8 C9 52.9(2)
C6 C7 C8 C16 -74.5(2)
C6 C7 C8 C17 169.17(18)
C7 C8 C9 C4 -51.6(2)
C7 C8 C9 C10 176.80(17)
C8 C9 C10 C11 173.16(16)
C9 C4 C5 O2 121.7(2)
C9 C4 C5 C6 -54.4(2)
C9 C10 C11 C12 20.0(2)
C10 C11 C12 C3 -59.3(2)
C10 C11 C12 C13 -177.60(16)
C10 C11 C12 C18 63.9(2)
C11 C12 C13 C14 167.35(16)
C11 C12 C18 C19 -138.2(2)
C12 C3 C4 C5 132.47(16)
C12 C3 C4 C9 15.6(2)
C12 C3 C4 C15 -108.82(16)
C12 C13 C14 C1 -57.7(2)
C12 C18 C19 C20 180.0(2)
C13 C12 C18 C19 103.6(2)
C14 C1 C2 C3 -0.5(3)
C15 C4 C5 O2 -115.2(2)
C15 C4 C5 C6 68.7(2)
C15 C4 C9 C8 -68.4(2)
C15 C4 C9 C10 63.8(2)
C16 C8 C9 C4 72.8(2)
C16 C8 C9 C10 -58.8(2)
C17 C8 C9 C4 -167.06(17)
C17 C8 C9 C10 61.4(2)
C18 C12 C13 C14 -72.6(2)
